data_1518826
loop_
_publ_author_name
'Braunschweig, Holger'
'Radacki, Krzysztof'
'Shang, Rong'

_publ_section_title
;
 Side-on coordination of boryl and borylene complexes to cationic coinage
 metal fragments
;
_journal_issue 5
_journal_name_full 'Chem. Sci.'
_journal_page_first 2989
_journal_paper_doi 10.1039/C5SC00211G
_journal_volume 6
_journal_year 2015
_chemical_formula_moiety '2(C22 H28 Ag B2 Mn2 O4), 2(C24 H12 B Cl8), C6 H5 F'
_chemical_formula_sum 'C98 H85 Ag2 B6 Cl16 F Mn4 O8'
_chemical_formula_weight 2477.21
_chemical_name_systematic 09_co-planar
_space_group_crystal_system triclinic
_space_group_IT_number 2
_space_group_name_Hall '-P 1'
_space_group_name_H-M_alt 'P -1'
_symmetry_space_group_name_Hall '-P 1'
_symmetry_space_group_name_H-M 'P -1'
_atom_sites_solution_hydrogens mixed
_atom_sites_solution_secondary iterative
_audit_creation_method SHELXL-2014/6
_audit_update_record
;
2014-11-07 deposited with the CCDC.
2015-03-09 downloaded from the CCDC.
;
_cell_angle_alpha 88.083(2)
_cell_angle_beta 67.993(2)
_cell_angle_gamma 83.916(2)
_cell_formula_units_Z 1
_cell_length_a 12.2946(6)
_cell_length_b 13.8214(6)
_cell_length_c 16.0619(8)
_cell_measurement_reflns_used 9308
_cell_measurement_temperature 100(2)
_cell_measurement_theta_max 28.27
_cell_measurement_theta_min 2.22
_cell_volume 2516.2(2)
_computing_cell_refinement 'Saint+ ver. 8.18C (Bruker AXS)'
_computing_data_collection 'APEX2 ver. 2014.9 (Bruker AXS)'
_computing_data_reduction 'Saint+ ver. 8.18C (Bruker AXS)'
_computing_molecular_graphics 'ShelXLe (Huebschle et all, 2011)'
_computing_publication_material 'SHELXL-2014/6 (Sheldrick, 2014)'
_computing_structure_refinement 'SHELXL-2014/6 (Sheldrick, 2014)'
_computing_structure_solution 'SHELXT (Sheldrick, 2014)'
_diffrn_ambient_temperature 100(2)
_diffrn_detector_area_resol_mean 8.333
_diffrn_measured_fraction_theta_full 0.996
_diffrn_measured_fraction_theta_max 0.996
_diffrn_measurement_device_type 'Bruker D8 Quest'
_diffrn_measurement_method '\f and \w scans'
_diffrn_radiation_type MoK\a
_diffrn_radiation_wavelength 0.71073
_diffrn_reflns_av_R_equivalents 0.0482
_diffrn_reflns_av_unetI/netI 0.0374
_diffrn_reflns_Laue_measured_fraction_full 0.996
_diffrn_reflns_Laue_measured_fraction_max 0.996
_diffrn_reflns_limit_h_max 15
_diffrn_reflns_limit_h_min -15
_diffrn_reflns_limit_k_max 17
_diffrn_reflns_limit_k_min -17
_diffrn_reflns_limit_l_max 20
_diffrn_reflns_limit_l_min -20
_diffrn_reflns_number 43940
_diffrn_reflns_point_group_measured_fraction_full 0.996
_diffrn_reflns_point_group_measured_fraction_max 0.996
_diffrn_reflns_theta_full 26.000
_diffrn_reflns_theta_max 26.371
_diffrn_reflns_theta_min 2.224
_diffrn_source ImS
_exptl_absorpt_coefficient_mu 1.350
_exptl_absorpt_correction_T_max 0.7457
_exptl_absorpt_correction_T_min 0.6626
_exptl_absorpt_correction_type multi-scan
_exptl_absorpt_process_details 'Sadabs 2014/4 (Bruker 2014)'
_exptl_crystal_colour orange
_exptl_crystal_density_diffrn 1.635
_exptl_crystal_description plate
_exptl_crystal_F_000 1242
_exptl_crystal_size_max 0.220
_exptl_crystal_size_mid 0.105
_exptl_crystal_size_min 0.035
_refine_diff_density_max 2.989
_refine_diff_density_min -1.745
_refine_diff_density_rms 0.139
_refine_ls_extinction_method none
_refine_ls_goodness_of_fit_ref 1.053
_refine_ls_hydrogen_treatment constr
_refine_ls_matrix_type full
_refine_ls_number_parameters 665
_refine_ls_number_reflns 10246
_refine_ls_number_restraints 93
_refine_ls_restrained_S_all 1.050
_refine_ls_R_factor_all 0.0690
_refine_ls_R_factor_gt 0.0545
_refine_ls_shift/su_max 0.000
_refine_ls_shift/su_mean 0.000
_refine_ls_structure_factor_coef Fsqd
_refine_ls_weighting_details 'w=1/[\s^2^(Fo^2^)+(0.0767P)^2^+10.7422P] where P=(Fo^2^+2Fc^2^)/3'
_refine_ls_weighting_scheme calc
_refine_ls_wR_factor_gt 0.1447
_refine_ls_wR_factor_ref 0.1555
_reflns_Friedel_coverage 0.000
_reflns_number_gt 8303
_reflns_number_total 10246
_reflns_threshold_expression 'I > 2\s(I)'
_cod_data_source_file c5sc00211g2.cif
_cod_data_source_block 9
_cod_depositor_comments 'Adding full bibliography for 1518822--1518832.cif.'
_cod_database_code 1518826
_shelx_space_group_comment
;
The symmetry employed for this shelxl refinement is uniquely defined
by the following loop, which should always be used as a source of
symmetry information in preference to the above space-group names.
They are only intended as comments.
;
_shelxl_version_number 2014/6

loop_
_space_group_symop_operation_xyz
'x, y, z'
'-x, -y, -z'

loop_
_atom_site_label
_atom_site_type_symbol
_atom_site_fract_x
_atom_site_fract_y
_atom_site_fract_z
_atom_site_U_iso_or_equiv
_atom_site_adp_type
_atom_site_occupancy
_atom_site_site_symmetry_order
_atom_site_calc_flag
_atom_site_refinement_flags_posn
_atom_site_refinement_flags_adp
_atom_site_refinement_flags_occupancy
_atom_site_disorder_assembly
_atom_site_disorder_group
B1 B 1.0223(4) -0.4252(3) 0.2428(3) 0.0113(9) Uani 1 1 d . . . . .
Ag1_1 Ag 0.5000 0.0000 0.5000 0.02877(15) Uani 1 2 d S . P A .
O1_1 O 0.5017(4) -0.0224(3) 0.7074(3) 0.0405(10) Uani 1 1 d . . . . .
C2_1 C 0.2386(5) -0.0814(4) 0.7143(4) 0.0348(12) Uani 1 1 d . . . . .
O2_1 O 0.1534(4) -0.0586(3) 0.7750(3) 0.0491(11) Uani 1 1 d . . . . .
C1_1 C 0.4530(5) -0.0584(4) 0.6703(4) 0.0301(11) Uani 1 1 d . . . . .
Mn1_1 Mn 0.36801(6) -0.12140(5) 0.62106(5) 0.02209(17) Uani 1 1 d . . . . .
C1_2 C 0.3461(5) -0.2255(4) 0.5350(4) 0.0343(12) Uani 1 1 d . . . . .
H1_2 H 0.3067 -0.2090 0.4949 0.041 Uiso 1 1 calc R U . . .
C2_2 C 0.2943(5) -0.2544(4) 0.6232(4) 0.0363(13) Uani 1 1 d . . . . .
H2_2 H 0.2130 -0.2621 0.6536 0.044 Uiso 1 1 calc R U . . .
C3_2 C 0.3811(5) -0.2705(4) 0.6608(4) 0.0349(13) Uani 1 1 d . . . . .
H3_2 H 0.3689 -0.2897 0.7207 0.042 Uiso 1 1 calc R U . . .
C4_2 C 0.4877(5) -0.2533(4) 0.5942(4) 0.0374(13) Uani 1 1 d . . . . .
H4_2 H 0.5618 -0.2595 0.6006 0.045 Uiso 1 1 calc R U . . .
C5_2 C 0.4686(6) -0.2250(4) 0.5152(4) 0.0403(14) Uani 1 1 d . . . . .
H5_2 H 0.5266 -0.2087 0.4594 0.048 Uiso 1 1 calc R U . . .
B1_3 B 0.2938(5) -0.0261(4) 0.5721(4) 0.0251(11) Uani 0.785(7) 1 d . . P A 1
C2_3 C 0.1979(5) 0.0397(4) 0.5497(4) 0.0271(11) Uani 0.785(7) 1 d . . P A 1
C3_3 C 0.2365(7) 0.0683(5) 0.4491(5) 0.0355(16) Uani 0.785(7) 1 d . U P A 1
H3A_3 H 0.1699 0.1045 0.4387 0.053 Uiso 0.785(7) 1 calc R U P A 1
H3B_3 H 0.2623 0.0093 0.4118 0.053 Uiso 0.785(7) 1 calc R U P A 1
H3C_3 H 0.3018 0.1091 0.4335 0.053 Uiso 0.785(7) 1 calc R U P A 1
C4_3 C 0.0881(7) -0.0172(6) 0.5725(6) 0.0421(18) Uani 0.785(7) 1 d . U P A 1
H4A_3 H 0.0567 -0.0312 0.6369 0.063 Uiso 0.785(7) 1 calc R U P A 1
H4B_3 H 0.1108 -0.0784 0.5384 0.063 Uiso 0.785(7) 1 calc R U P A 1
H4C_3 H 0.0277 0.0221 0.5565 0.063 Uiso 0.785(7) 1 calc R U P A 1
C5_3 C 0.1659(7) 0.1309(5) 0.6060(5) 0.0350(16) Uani 0.785(7) 1 d . U P A 1
H5A_3 H 0.1373 0.1137 0.6697 0.052 Uiso 0.785(7) 1 calc R U P A 1
H5B_3 H 0.1039 0.1722 0.5936 0.052 Uiso 0.785(7) 1 calc R U P A 1
H5C_3 H 0.2356 0.1664 0.5914 0.052 Uiso 0.785(7) 1 calc R U P A 1
B1_13 B 0.2938(5) -0.0261(4) 0.5721(4) 0.0251(11) Uani 0.215(7) 1 d . . P A 2
C2_13 C 0.1979(5) 0.0397(4) 0.5497(4) 0.0271(11) Uani 0.215(7) 1 d . . P A 2
C3_13 C 0.076(3) 0.047(2) 0.633(2) 0.043(4) Uani 0.215(7) 1 d . U P A 2
H3A_13 H 0.0120 0.0730 0.6136 0.065 Uiso 0.215(7) 1 calc R U P A 2
H3B_13 H 0.0794 0.0894 0.6793 0.065 Uiso 0.215(7) 1 calc R U P A 2
H3C_13 H 0.0602 -0.0185 0.6583 0.065 Uiso 0.215(7) 1 calc R U P A 2
C4_13 C 0.234(3) 0.1492(18) 0.535(2) 0.036(4) Uani 0.215(7) 1 d . U P A 2
H4A_13 H 0.3135 0.1495 0.4887 0.054 Uiso 0.215(7) 1 calc R U P A 2
H4B_13 H 0.2333 0.1748 0.5913 0.054 Uiso 0.215(7) 1 calc R U P A 2
H4C_13 H 0.1779 0.1901 0.5156 0.054 Uiso 0.215(7) 1 calc R U P A 2
C5_13 C 0.190(3) 0.002(2) 0.474(2) 0.038(4) Uani 0.215(7) 1 d . U P A 2
H5A_13 H 0.2616 0.0121 0.4220 0.058 Uiso 0.215(7) 1 calc R U P A 2
H5B_13 H 0.1212 0.0345 0.4645 0.058 Uiso 0.215(7) 1 calc R U P A 2
H5C_13 H 0.1824 -0.0680 0.4822 0.058 Uiso 0.215(7) 1 calc R U P A 2
Ag1_4 Ag 0.5000 0.0000 1.0000 0.02873(15) Uani 1 2 d S . P . .
O1_4 O 0.3206(4) -0.0476(4) 0.8952(3) 0.0502(12) Uani 1 1 d . . . . .
C2_4 C 0.5518(5) -0.2122(4) 0.8317(4) 0.0324(12) Uani 1 1 d . . . . .
O2_4 O 0.5926(4) -0.2310(3) 0.7563(3) 0.0421(10) Uani 1 1 d . . . . .
C1_4 C 0.3871(5) -0.0935(4) 0.9177(4) 0.0335(12) Uani 1 1 d . . . . .
Mn1_4 Mn 0.48951(7) -0.17920(6) 0.94775(5) 0.02677(18) Uani 1 1 d . . . . .
C1_5 C 0.5396(6) -0.2602(4) 1.0448(4) 0.0381(13) Uani 1 1 d . . . . .
H1_5 H 0.6144 -0.2588 1.0491 0.046 Uiso 1 1 calc R U . . .
C2_5 C 0.5125(6) -0.3249(4) 0.9917(4) 0.0443(15) Uani 1 1 d . . . . .
H2_5 H 0.5652 -0.3752 0.9546 0.053 Uiso 1 1 calc R U . . .
C3_5 C 0.3924(7) -0.3019(5) 1.0033(5) 0.0514(17) Uani 1 1 d . . . . .
H3_5 H 0.3502 -0.3332 0.9749 0.062 Uiso 1 1 calc R U . . .
C4_5 C 0.3488(6) -0.2252(5) 1.0636(5) 0.0510(17) Uani 1 1 d . . . . .
H4_5 H 0.2701 -0.1952 1.0841 0.061 Uiso 1 1 calc R U . . .
C5_5 C 0.4383(6) -0.1980(5) 1.0904(4) 0.0412(14) Uani 1 1 d . . . . .
H5_5 H 0.4313 -0.1475 1.1313 0.049 Uiso 1 1 calc R U . . .
B1_6 B 0.6360(6) -0.1325(4) 0.9073(4) 0.0293(13) Uani 1 1 d . . . . .
C2_6 C 0.7699(5) -0.1253(4) 0.8639(4) 0.0357(13) Uani 1 1 d . . . . .
C3_6 C 0.8215(6) -0.1241(5) 0.9369(5) 0.0470(15) Uani 1 1 d . . . . .
H3A_6 H 0.7860 -0.0666 0.9753 0.071 Uiso 1 1 calc R U . . .
H3B_6 H 0.9070 -0.1219 0.9089 0.071 Uiso 1 1 calc R U . . .
H3C_6 H 0.8045 -0.1830 0.9733 0.071 Uiso 1 1 calc R U . . .
C4_6 C 0.7947(6) -0.0329(6) 0.8094(6) 0.073(3) Uani 1 1 d . . . . .
H4A_6 H 0.7661 -0.0348 0.7601 0.110 Uiso 1 1 calc R U . . .
H4B_6 H 0.8798 -0.0276 0.7847 0.110 Uiso 1 1 calc R U . . .
H4C_6 H 0.7541 0.0235 0.8481 0.110 Uiso 1 1 calc R U . . .
C5_6 C 0.8320(6) -0.2157(6) 0.8048(5) 0.059(2) Uani 1 1 d . . . . .
H5A_6 H 0.8089 -0.2747 0.8399 0.088 Uiso 1 1 calc R U . . .
H5B_6 H 0.9177 -0.2147 0.7845 0.088 Uiso 1 1 calc R U . . .
H5C_6 H 0.8090 -0.2152 0.7526 0.088 Uiso 1 1 calc R U . . .
C1_7 C 0.9553(3) -0.4698(3) 0.3428(3) 0.0118(8) Uani 1 1 d . . . . .
C2_7 C 0.9695(4) -0.5689(3) 0.3617(3) 0.0133(8) Uani 1 1 d . . . . .
H2_7 H 1.0112 -0.6135 0.3139 0.016 Uiso 1 1 calc R U . . .
C3_7 C 0.9238(4) -0.6034(3) 0.4491(3) 0.0145(8) Uani 1 1 d . . . . .
C4_7 C 0.8624(4) -0.5424(3) 0.5219(3) 0.0153(8) Uani 1 1 d . . . . .
H4_7 H 0.8315 -0.5665 0.5814 0.018 Uiso 1 1 calc R U . . .
C5_7 C 0.8486(4) -0.4440(3) 0.5031(3) 0.0148(8) Uani 1 1 d . . . . .
C6_7 C 0.8927(4) -0.4077(3) 0.4166(3) 0.0139(8) Uani 1 1 d . . . . .
H6_7 H 0.8806 -0.3398 0.4070 0.017 Uiso 1 1 calc R U . . .
Cl7_7 Cl 0.94506(10) -0.72778(8) 0.46851(7) 0.0214(2) Uani 1 1 d . . . . .
Cl8_7 Cl 0.77021(10) -0.36426(8) 0.59299(7) 0.0214(2) Uani 1 1 d . . . . .
C1_8 C 0.9481(4) -0.3289(3) 0.2200(3) 0.0124(8) Uani 1 1 d . . . . .
C2_8 C 0.8245(4) -0.3163(3) 0.2510(3) 0.0140(8) Uani 1 1 d . . . . .
H2_8 H 0.7798 -0.3620 0.2915 0.017 Uiso 1 1 calc R U . . .
C3_8 C 0.7670(4) -0.2381(3) 0.2231(3) 0.0175(9) Uani 1 1 d . . . . .
C4_8 C 0.8273(4) -0.1679(3) 0.1648(3) 0.0200(9) Uani 1 1 d . . . . .
H4_8 H 0.7868 -0.1136 0.1473 0.024 Uiso 1 1 calc R U . . .
C5_8 C 0.9493(4) -0.1810(3) 0.1337(3) 0.0171(9) Uani 1 1 d . . . . .
C6_8 C 1.0085(4) -0.2589(3) 0.1598(3) 0.0151(8) Uani 1 1 d . . . . .
H6_8 H 1.0923 -0.2655 0.1365 0.018 Uiso 1 1 calc R U . . .
Cl7_8 Cl 0.61259(10) -0.22305(9) 0.26348(9) 0.0274(3) Uani 1 1 d . . . . .
Cl8_8 Cl 1.02972(11) -0.09638(8) 0.05914(8) 0.0276(3) Uani 1 1 d . . . . .
C1_9 C 1.1484(4) -0.3997(3) 0.2453(3) 0.0120(8) Uani 1 1 d . . . . .
C2_9 C 1.1610(4) -0.3092(3) 0.2769(3) 0.0153(8) Uani 1 1 d . . . . .
H2_9 H 1.0969 -0.2596 0.2931 0.018 Uiso 1 1 calc R U . . .
C3_9 C 1.2656(4) -0.2916(3) 0.2846(3) 0.0175(9) Uani 1 1 d . . . . .
C4_9 C 1.3629(4) -0.3605(3) 0.2617(3) 0.0197(9) Uani 1 1 d . . . . .
H4_9 H 1.4349 -0.3471 0.2658 0.024 Uiso 1 1 calc R U . . .
C5_9 C 1.3493(4) -0.4499(3) 0.2326(3) 0.0185(9) Uani 1 1 d . . . . .
C6_9 C 1.2459(4) -0.4703(3) 0.2244(3) 0.0147(8) Uani 1 1 d . . . . .
H6_9 H 1.2408 -0.5329 0.2042 0.018 Uiso 1 1 calc R U . . .
Cl7_9 Cl 1.27796(11) -0.17743(8) 0.32300(8) 0.0263(3) Uani 1 1 d . . . . .
Cl8_9 Cl 1.46832(10) -0.53968(10) 0.20497(9) 0.0304(3) Uani 1 1 d . . . . .
C1_10 C 1.0399(4) -0.5020(3) 0.1617(3) 0.0136(8) Uani 1 1 d . . . . .
C2_10 C 1.1366(4) -0.5021(3) 0.0797(3) 0.0167(9) Uani 1 1 d . . . . .
H2_10 H 1.1967 -0.4612 0.0729 0.020 Uiso 1 1 calc R U . . .
C3_10 C 1.1457(4) -0.5610(3) 0.0082(3) 0.0177(9) Uani 1 1 d . . . . .
C4_10 C 1.0616(4) -0.6222(3) 0.0143(3) 0.0203(9) Uani 1 1 d . . . . .
H4_10 H 1.0689 -0.6627 -0.0345 0.024 Uiso 1 1 calc R U . . .
C5_10 C 0.9653(4) -0.6219(3) 0.0953(3) 0.0195(9) Uani 1 1 d . . . . .
C6_10 C 0.9534(4) -0.5633(3) 0.1673(3) 0.0163(9) Uani 1 1 d . . . . .
H6_10 H 0.8857 -0.5647 0.2211 0.020 Uiso 1 1 calc R U . . .
Cl7_10 Cl 1.26825(10) -0.55719(10) -0.09167(7) 0.0276(3) Uani 1 1 d . . . . .
Cl8_10 Cl 0.85715(12) -0.69899(10) 0.10555(9) 0.0336(3) Uani 1 1 d . . . . .
C1_11 C 1.5516(7) -0.4879(7) 0.4157(4) 0.0251(17) Uani 0.5 1 d G U P B -1
F1_11 F 1.6028(6) -0.4735(6) 0.3261(4) 0.0418(15) Uani 0.5 1 d G U P B -1
C2_11 C 1.4280(7) -0.4753(9) 0.4582(5) 0.0253(17) Uani 0.5 1 d G U P B -1
H2_11 H 1.3737 -0.4538 0.4184 0.030 Uiso 0.5 1 d G U P B -1
C3_11 C 1.3764(8) -0.4902(11) 0.5503(5) 0.0248(17) Uani 0.5 1 d G U P B -1
H3_11 H 1.4046 -0.5291 0.6729 0.030 Uiso 0.5 1 d G U P B -1
C4_11 C 1.4462(10) -0.5175(12) 0.6001(5) 0.0273(18) Uani 0.5 1 d G U P B -1
H4_11 H 1.2797 -0.4805 0.5838 0.033 Uiso 0.5 1 d G U P B -1
C5_11 C 1.5687(10) -0.5299(12) 0.5578(5) 0.0286(18) Uani 0.5 1 d G U P B -1
H5_11 H 1.6237 -0.5514 0.5972 0.034 Uiso 0.5 1 d G U P B -1
C6_11 C 1.6223(8) -0.5153(9) 0.4658(5) 0.0268(18) Uani 0.5 1 d G U P B -1
H6_11 H 1.7188 -0.5250 0.4318 0.032 Uiso 0.5 1 d G U P B -1

loop_
_atom_site_aniso_label
_atom_site_aniso_U_11
_atom_site_aniso_U_22
_atom_site_aniso_U_33
_atom_site_aniso_U_23
_atom_site_aniso_U_13
_atom_site_aniso_U_12
B1 0.016(2) 0.011(2) 0.008(2) 0.0022(16) -0.0053(17) -0.0017(17)
Ag1_1 0.0305(3) 0.0283(3) 0.0287(3) 0.0104(2) -0.0133(2) -0.0029(2)
O1_1 0.054(3) 0.036(2) 0.041(2) 0.0043(18) -0.026(2) -0.0120(19)
C2_1 0.039(3) 0.025(3) 0.038(3) 0.000(2) -0.011(3) -0.002(2)
O2_1 0.043(2) 0.047(3) 0.041(2) -0.011(2) 0.002(2) 0.001(2)
C1_1 0.037(3) 0.026(3) 0.030(3) 0.006(2) -0.016(2) -0.003(2)
Mn1_1 0.0260(4) 0.0185(3) 0.0225(4) 0.0018(3) -0.0110(3) 0.0013(3)
C1_2 0.044(3) 0.029(3) 0.040(3) -0.005(2) -0.028(3) 0.002(2)
C2_2 0.041(3) 0.019(2) 0.050(4) 0.000(2) -0.018(3) -0.005(2)
C3_2 0.057(4) 0.019(2) 0.028(3) 0.001(2) -0.017(3) 0.004(2)
C4_2 0.037(3) 0.025(3) 0.057(4) -0.012(3) -0.028(3) 0.013(2)
C5_2 0.051(4) 0.030(3) 0.032(3) -0.012(2) -0.008(3) 0.004(3)
B1_3 0.028(3) 0.021(3) 0.027(3) -0.001(2) -0.011(2) -0.002(2)
C2_3 0.029(3) 0.021(2) 0.034(3) -0.003(2) -0.015(2) 0.001(2)
C3_3 0.045(4) 0.031(3) 0.037(4) 0.002(3) -0.025(3) 0.007(3)
C4_3 0.038(4) 0.031(4) 0.063(5) 0.006(3) -0.027(3) -0.001(3)
C5_3 0.043(4) 0.024(3) 0.042(4) -0.005(3) -0.023(3) 0.007(3)
B1_13 0.028(3) 0.021(3) 0.027(3) -0.001(2) -0.011(2) -0.002(2)
C2_13 0.029(3) 0.021(2) 0.034(3) -0.003(2) -0.015(2) 0.001(2)
C3_13 0.040(7) 0.034(7) 0.056(7) 0.000(6) -0.019(6) 0.004(6)
C4_13 0.044(7) 0.026(6) 0.044(7) 0.001(6) -0.027(6) 0.005(6)
C5_13 0.041(7) 0.030(7) 0.050(7) 0.003(6) -0.025(6) 0.003(6)
Ag1_4 0.0321(3) 0.0271(3) 0.0236(3) -0.0016(2) -0.0073(2) 0.0011(2)
O1_4 0.052(3) 0.062(3) 0.039(2) -0.008(2) -0.025(2) 0.022(2)
C2_4 0.042(3) 0.025(3) 0.034(3) 0.001(2) -0.021(2) 0.006(2)
O2_4 0.058(3) 0.043(2) 0.024(2) -0.0091(17) -0.0175(19) 0.010(2)
C1_4 0.035(3) 0.037(3) 0.028(3) -0.005(2) -0.013(2) 0.003(2)
Mn1_4 0.0326(4) 0.0265(4) 0.0203(4) 0.0025(3) -0.0097(3) -0.0004(3)
C1_5 0.056(4) 0.034(3) 0.028(3) 0.013(2) -0.021(3) -0.006(3)
C2_5 0.068(4) 0.030(3) 0.035(3) 0.011(2) -0.020(3) -0.008(3)
C3_5 0.063(4) 0.050(4) 0.050(4) 0.015(3) -0.025(3) -0.031(3)
C4_5 0.037(3) 0.061(4) 0.043(4) 0.019(3) 0.000(3) -0.015(3)
C5_5 0.059(4) 0.042(3) 0.017(3) 0.007(2) -0.006(3) -0.011(3)
B1_6 0.040(3) 0.027(3) 0.019(3) 0.001(2) -0.009(2) 0.002(2)
C2_6 0.036(3) 0.032(3) 0.031(3) -0.001(2) -0.005(2) 0.005(2)
C3_6 0.036(3) 0.052(4) 0.055(4) -0.008(3) -0.019(3) 0.003(3)
C4_6 0.039(4) 0.072(5) 0.083(6) 0.043(5) 0.002(4) -0.003(4)
C5_6 0.039(4) 0.071(5) 0.060(4) -0.039(4) -0.012(3) 0.015(3)
C1_7 0.0107(18) 0.0134(19) 0.014(2) 0.0041(15) -0.0072(15) -0.0031(15)
C2_7 0.017(2) 0.014(2) 0.0100(19) 0.0009(15) -0.0073(16) -0.0003(16)
C3_7 0.020(2) 0.0097(19) 0.017(2) 0.0040(16) -0.0113(17) -0.0026(16)
C4_7 0.0142(19) 0.022(2) 0.0095(19) 0.0052(16) -0.0039(16) -0.0043(16)
C5_7 0.0145(19) 0.017(2) 0.013(2) -0.0017(16) -0.0054(16) 0.0002(16)
C6_7 0.018(2) 0.0124(19) 0.014(2) 0.0024(15) -0.0087(16) 0.0001(16)
Cl7_7 0.0303(6) 0.0130(5) 0.0216(5) 0.0076(4) -0.0111(5) -0.0024(4)
Cl8_7 0.0234(5) 0.0240(5) 0.0129(5) -0.0036(4) -0.0043(4) 0.0064(4)
C1_8 0.019(2) 0.0131(19) 0.0081(18) 0.0005(15) -0.0088(16) -0.0022(16)
C2_8 0.019(2) 0.0122(19) 0.014(2) 0.0025(15) -0.0097(17) -0.0034(16)
C3_8 0.019(2) 0.018(2) 0.020(2) -0.0029(17) -0.0116(18) -0.0006(17)
C4_8 0.030(2) 0.014(2) 0.023(2) 0.0016(17) -0.018(2) 0.0023(18)
C5_8 0.029(2) 0.014(2) 0.011(2) 0.0047(16) -0.0096(18) -0.0085(17)
C6_8 0.020(2) 0.017(2) 0.0108(19) 0.0027(16) -0.0084(17) -0.0026(17)
Cl7_8 0.0201(5) 0.0299(6) 0.0346(7) -0.0017(5) -0.0146(5) 0.0046(5)
Cl8_8 0.0410(7) 0.0196(5) 0.0242(6) 0.0134(4) -0.0138(5) -0.0097(5)
C1_9 0.018(2) 0.0143(19) 0.0060(18) 0.0064(15) -0.0064(15) -0.0054(16)
C2_9 0.022(2) 0.014(2) 0.012(2) 0.0034(16) -0.0091(17) -0.0018(17)
C3_9 0.026(2) 0.018(2) 0.013(2) 0.0059(16) -0.0102(18) -0.0074(18)
C4_9 0.023(2) 0.026(2) 0.017(2) 0.0077(18) -0.0129(18) -0.0102(18)
C5_9 0.017(2) 0.025(2) 0.013(2) 0.0053(17) -0.0060(17) 0.0002(18)
C6_9 0.017(2) 0.016(2) 0.0104(19) 0.0035(16) -0.0050(16) -0.0014(16)
Cl7_9 0.0405(7) 0.0228(6) 0.0237(6) 0.0035(4) -0.0187(5) -0.0138(5)
Cl8_9 0.0181(5) 0.0370(7) 0.0348(7) -0.0041(5) -0.0102(5) 0.0059(5)
C1_10 0.020(2) 0.0125(19) 0.012(2) 0.0030(15) -0.0108(17) -0.0005(16)
C2_10 0.019(2) 0.020(2) 0.013(2) -0.0010(17) -0.0097(17) 0.0018(17)
C3_10 0.021(2) 0.021(2) 0.0091(19) -0.0020(16) -0.0059(17) 0.0084(17)
C4_10 0.028(2) 0.021(2) 0.016(2) -0.0039(17) -0.0142(19) 0.0042(18)
C5_10 0.026(2) 0.017(2) 0.022(2) 0.0008(17) -0.0153(19) -0.0045(18)
C6_10 0.023(2) 0.018(2) 0.011(2) 0.0019(16) -0.0095(17) -0.0023(17)
Cl7_10 0.0229(6) 0.0425(7) 0.0138(5) -0.0058(5) -0.0048(4) 0.0063(5)
Cl8_10 0.0464(8) 0.0330(7) 0.0281(6) -0.0012(5) -0.0171(6) -0.0206(6)
C1_11 0.027(3) 0.034(4) 0.019(3) 0.006(3) -0.013(3) -0.010(3)
F1_11 0.035(3) 0.069(4) 0.026(3) 0.014(3) -0.013(2) -0.021(3)
C2_11 0.027(3) 0.036(4) 0.020(3) 0.008(4) -0.016(3) -0.007(3)
C3_11 0.026(3) 0.033(4) 0.020(3) 0.005(3) -0.014(3) -0.006(3)
C4_11 0.028(3) 0.035(4) 0.023(3) 0.005(3) -0.015(3) -0.005(3)
C5_11 0.028(3) 0.038(4) 0.023(3) 0.007(3) -0.012(3) -0.004(3)
C6_11 0.024(3) 0.035(4) 0.024(3) 0.006(4) -0.013(3) -0.005(3)

loop_
_atom_type_symbol
_atom_type_description
_atom_type_scat_dispersion_real
_atom_type_scat_dispersion_imag
_atom_type_scat_source
C C 0.0033 0.0016 'International Tables Vol C Tables 4.2.6.8 and 6.1.1.4'
H H 0.0000 0.0000 'International Tables Vol C Tables 4.2.6.8 and 6.1.1.4'
B B 0.0013 0.0007 'International Tables Vol C Tables 4.2.6.8 and 6.1.1.4'
O O 0.0106 0.0060 'International Tables Vol C Tables 4.2.6.8 and 6.1.1.4'
Cl Cl 0.1484 0.1585 'International Tables Vol C Tables 4.2.6.8 and 6.1.1.4'
Mn Mn 0.3368 0.7283 'International Tables Vol C Tables 4.2.6.8 and 6.1.1.4'
Ag Ag -0.8971 1.1015 'International Tables Vol C Tables 4.2.6.8 and 6.1.1.4'
F F 0.0171 0.0103 'International Tables Vol C Tables 4.2.6.8 and 6.1.1.4'

loop_
_geom_angle_atom_site_label_1
_geom_angle_atom_site_label_2
_geom_angle_atom_site_label_3
_geom_angle
_geom_angle_site_symmetry_1
_geom_angle_site_symmetry_3
Mn1_1 Ag1_1 Mn1_1 180.00(3) . 2_656
Mn1_1 Ag1_1 C1_1 39.70(12) . .
Mn1_1 Ag1_1 C1_1 140.30(12) 2_656 .
Mn1_1 Ag1_1 C1_1 140.30(12) . 2_656
Mn1_1 Ag1_1 C1_1 39.70(12) 2_656 2_656
C1_1 Ag1_1 C1_1 180.0 . 2_656
O2_1 C2_1 Mn1_1 177.7(5) . .
O1_1 C1_1 Mn1_1 174.6(5) . .
O1_1 C1_1 Ag1_1 115.3(4) . .
Mn1_1 C1_1 Ag1_1 70.11(17) . .
C2_1 Mn1_1 C1_1 88.4(3) . .
C2_1 Mn1_1 Ag1_1 123.48(18) . .
C1_1 Mn1_1 Ag1_1 70.19(17) . .
C2_2 C1_2 C5_2 107.7(5) . .
C2_2 C1_2 H1_2 126.1 . .
C5_2 C1_2 H1_2 126.1 . .
C1_2 C2_2 C3_2 109.2(5) . .
C1_2 C2_2 H2_2 125.4 . .
C3_2 C2_2 H2_2 125.4 . .
C4_2 C3_2 C2_2 107.2(5) . .
C4_2 C3_2 H3_2 126.4 . .
C2_2 C3_2 H3_2 126.4 . .
C3_2 C4_2 C5_2 109.1(5) . .
C3_2 C4_2 H4_2 125.4 . .
C5_2 C4_2 H4_2 125.4 . .
C4_2 C5_2 C1_2 106.7(5) . .
C4_2 C5_2 H5_2 126.6 . .
C1_2 C5_2 H5_2 126.6 . .
C5_3 C2_3 C4_3 109.9(5) . .
C5_3 C2_3 C3_3 109.0(5) . .
C4_3 C2_3 C3_3 107.1(5) . .
C5_3 C2_3 B1_3 108.8(5) . .
C4_3 C2_3 B1_3 108.2(5) . .
C3_3 C2_3 B1_3 113.8(5) . .
C2_3 C3_3 H3A_3 109.5 . .
C2_3 C3_3 H3B_3 109.5 . .
H3A_3 C3_3 H3B_3 109.5 . .
C2_3 C3_3 H3C_3 109.5 . .
H3A_3 C3_3 H3C_3 109.5 . .
H3B_3 C3_3 H3C_3 109.5 . .
C2_3 C4_3 H4A_3 109.5 . .
C2_3 C4_3 H4B_3 109.5 . .
H4A_3 C4_3 H4B_3 109.5 . .
C2_3 C4_3 H4C_3 109.5 . .
H4A_3 C4_3 H4C_3 109.5 . .
H4B_3 C4_3 H4C_3 109.5 . .
C2_3 C5_3 H5A_3 109.5 . .
C2_3 C5_3 H5B_3 109.5 . .
H5A_3 C5_3 H5B_3 109.5 . .
C2_3 C5_3 H5C_3 109.5 . .
H5A_3 C5_3 H5C_3 109.5 . .
H5B_3 C5_3 H5C_3 109.5 . .
C5_13 C2_13 B1_13 107.6(12) . .
C5_13 C2_13 C3_13 112.7(17) . .
B1_13 C2_13 C3_13 110.5(12) . .
C5_13 C2_13 C4_13 112.3(16) . .
B1_13 C2_13 C4_13 108.9(10) . .
C3_13 C2_13 C4_13 104.9(15) . .
C2_13 C3_13 H3A_13 109.5 . .
C2_13 C3_13 H3B_13 109.5 . .
H3A_13 C3_13 H3B_13 109.5 . .
C2_13 C3_13 H3C_13 109.5 . .
H3A_13 C3_13 H3C_13 109.5 . .
H3B_13 C3_13 H3C_13 109.5 . .
C2_13 C4_13 H4A_13 109.5 . .
C2_13 C4_13 H4B_13 109.5 . .
H4A_13 C4_13 H4B_13 109.5 . .
C2_13 C4_13 H4C_13 109.5 . .
H4A_13 C4_13 H4C_13 109.5 . .
H4B_13 C4_13 H4C_13 109.5 . .
C2_13 C5_13 H5A_13 109.5 . .
C2_13 C5_13 H5B_13 109.5 . .
H5A_13 C5_13 H5B_13 109.5 . .
C2_13 C5_13 H5C_13 109.5 . .
H5A_13 C5_13 H5C_13 109.5 . .
H5B_13 C5_13 H5C_13 109.5 . .
Mn1_4 Ag1_4 Mn1_4 180.0 . 2_657
Mn1_4 Ag1_4 C1_4 140.22(12) . 2_657
Mn1_4 Ag1_4 C1_4 39.78(12) 2_657 2_657
Mn1_4 Ag1_4 C1_4 39.78(12) . .
Mn1_4 Ag1_4 C1_4 140.22(12) 2_657 .
C1_4 Ag1_4 C1_4 180.0 2_657 .
O2_4 C2_4 Mn1_4 178.3(5) . .
O1_4 C1_4 Mn1_4 173.2(5) . .
O1_4 C1_4 Ag1_4 117.0(4) . .
Mn1_4 C1_4 Ag1_4 69.73(18) . .
C2_4 Mn1_4 C1_4 86.0(2) . .
C2_4 Mn1_4 Ag1_4 120.45(18) . .
C1_4 Mn1_4 Ag1_4 70.49(18) . .
C5_5 C1_5 C2_5 108.8(6) . .
C5_5 C1_5 H1_5 125.6 . .
C2_5 C1_5 H1_5 125.6 . .
C1_5 C2_5 C3_5 107.9(6) . .
C1_5 C2_5 H2_5 126.1 . .
C3_5 C2_5 H2_5 126.1 . .
C4_5 C3_5 C2_5 106.9(6) . .
C4_5 C3_5 H3_5 126.6 . .
C2_5 C3_5 H3_5 126.6 . .
C3_5 C4_5 C5_5 110.0(6) . .
C3_5 C4_5 H4_5 125.0 . .
C5_5 C4_5 H4_5 125.0 . .
C1_5 C5_5 C4_5 106.4(6) . .
C1_5 C5_5 H5_5 126.8 . .
C4_5 C5_5 H5_5 126.8 . .
C4_6 C2_6 C3_6 108.9(6) . .
C4_6 C2_6 B1_6 110.3(5) . .
C3_6 C2_6 B1_6 109.8(5) . .
C4_6 C2_6 C5_6 110.9(6) . .
C3_6 C2_6 C5_6 106.5(5) . .
B1_6 C2_6 C5_6 110.4(5) . .
C2_6 C3_6 H3A_6 109.5 . .
C2_6 C3_6 H3B_6 109.5 . .
H3A_6 C3_6 H3B_6 109.5 . .
C2_6 C3_6 H3C_6 109.5 . .
H3A_6 C3_6 H3C_6 109.5 . .
H3B_6 C3_6 H3C_6 109.5 . .
C2_6 C4_6 H4A_6 109.5 . .
C2_6 C4_6 H4B_6 109.5 . .
H4A_6 C4_6 H4B_6 109.5 . .
C2_6 C4_6 H4C_6 109.5 . .
H4A_6 C4_6 H4C_6 109.5 . .
H4B_6 C4_6 H4C_6 109.5 . .
C2_6 C5_6 H5A_6 109.5 . .
C2_6 C5_6 H5B_6 109.5 . .
H5A_6 C5_6 H5B_6 109.5 . .
C2_6 C5_6 H5C_6 109.5 . .
H5A_6 C5_6 H5C_6 109.5 . .
H5B_6 C5_6 H5C_6 109.5 . .
C2_7 C1_7 C6_7 116.4(4) . .
C2_7 C1_7 B1 122.3(4) . .
C6_7 C1_7 B1 120.7(4) . .
C3_7 C2_7 C1_7 121.4(4) . .
C3_7 C2_7 H2_7 119.3 . .
C1_7 C2_7 H2_7 119.3 . .
C4_7 C3_7 C2_7 122.3(4) . .
C4_7 C3_7 Cl7_7 118.5(3) . .
C2_7 C3_7 Cl7_7 119.2(3) . .
C3_7 C4_7 C5_7 116.3(4) . .
C3_7 C4_7 H4_7 121.8 . .
C5_7 C4_7 H4_7 121.8 . .
C6_7 C5_7 C4_7 122.6(4) . .
C6_7 C5_7 Cl8_7 119.5(3) . .
C4_7 C5_7 Cl8_7 117.9(3) . .
C5_7 C6_7 C1_7 121.0(4) . .
C5_7 C6_7 H6_7 119.5 . .
C1_7 C6_7 H6_7 119.5 . .
C2_8 C1_8 C6_8 116.6(4) . .
C2_8 C1_8 B1 123.2(4) . .
C6_8 C1_8 B1 119.8(4) . .
C3_8 C2_8 C1_8 120.7(4) . .
C3_8 C2_8 H2_8 119.6 . .
C1_8 C2_8 H2_8 119.6 . .
C2_8 C3_8 C4_8 122.4(4) . .
C2_8 C3_8 Cl7_8 119.9(3) . .
C4_8 C3_8 Cl7_8 117.6(3) . .
C5_8 C4_8 C3_8 116.7(4) . .
C5_8 C4_8 H4_8 121.6 . .
C3_8 C4_8 H4_8 121.6 . .
C6_8 C5_8 C4_8 121.9(4) . .
C6_8 C5_8 Cl8_8 119.3(3) . .
C4_8 C5_8 Cl8_8 118.8(3) . .
C5_8 C6_8 C1_8 121.6(4) . .
C5_8 C6_8 H6_8 119.2 . .
C1_8 C6_8 H6_8 119.2 . .
C6_9 C1_9 C2_9 116.5(4) . .
C6_9 C1_9 B1 121.4(4) . .
C2_9 C1_9 B1 121.8(4) . .
C3_9 C2_9 C1_9 120.9(4) . .
C3_9 C2_9 H2_9 119.6 . .
C1_9 C2_9 H2_9 119.6 . .
C2_9 C3_9 C4_9 122.6(4) . .
C2_9 C3_9 Cl7_9 119.3(3) . .
C4_9 C3_9 Cl7_9 118.1(3) . .
C5_9 C4_9 C3_9 116.4(4) . .
C5_9 C4_9 H4_9 121.8 . .
C3_9 C4_9 H4_9 121.8 . .
C4_9 C5_9 C6_9 122.7(4) . .
C4_9 C5_9 Cl8_9 118.1(3) . .
C6_9 C5_9 Cl8_9 119.2(4) . .
C5_9 C6_9 C1_9 121.0(4) . .
C5_9 C6_9 H6_9 119.5 . .
C1_9 C6_9 H6_9 119.5 . .
C6_10 C1_10 C2_10 116.7(4) . .
C6_10 C1_10 B1 121.7(4) . .
C2_10 C1_10 B1 121.3(4) . .
C3_10 C2_10 C1_10 121.2(4) . .
C3_10 C2_10 H2_10 119.4 . .
C1_10 C2_10 H2_10 119.4 . .
C4_10 C3_10 C2_10 122.0(4) . .
C4_10 C3_10 Cl7_10 119.3(3) . .
C2_10 C3_10 Cl7_10 118.6(4) . .
C3_10 C4_10 C5_10 117.0(4) . .
C3_10 C4_10 H4_10 121.5 . .
C5_10 C4_10 H4_10 121.5 . .
C6_10 C5_10 C4_10 122.2(4) . .
C6_10 C5_10 Cl8_10 119.6(4) . .
C4_10 C5_10 Cl8_10 118.2(3) . .
C5_10 C6_10 C1_10 121.0(4) . .
C5_10 C6_10 H6_10 119.5 . .
C1_10 C6_10 H6_10 119.5 . .
F1_11 C1_11 C6_11 119.8 . .
F1_11 C1_11 C2_11 119.8 . .
C6_11 C1_11 C2_11 120.4 . .
C3_11 C2_11 C1_11 119.3 . .
C3_11 C2_11 H2_11 121.0 . .
C1_11 C2_11 H2_11 119.7 . .
C2_11 C3_11 C4_11 120.5 . .
C2_11 C3_11 H4_11 119.5 . .
C4_11 C3_11 H4_11 120.0 . .
C3_11 C4_11 C5_11 120.0 . .
C3_11 C4_11 H3_11 120.0 . .
C5_11 C4_11 H3_11 120.0 . .
C6_11 C5_11 C4_11 120.5 . .
C6_11 C5_11 H5_11 119.5 . .
C4_11 C5_11 H5_11 120.0 . .
C5_11 C6_11 C1_11 119.3 . .
C5_11 C6_11 H6_11 121.0 . .
C1_11 C6_11 H6_11 119.7 . .

loop_
_geom_bond_atom_site_label_1
_geom_bond_atom_site_label_2
_geom_bond_distance
_geom_bond_site_symmetry_2
B1 C1_7 1.639(6) .
B1 C1_9 1.642(6) .
B1 C1_8 1.643(6) .
B1 C1_10 1.643(6) .
Ag1_1 Mn1_1 2.6877(7) .
Ag1_1 Mn1_1 2.6878(7) 2_656
Ag1_1 C1_1 2.689(5) .
Ag1_1 C1_1 2.689(5) 2_656
O1_1 C1_1 1.145(7) .
C2_1 O2_1 1.154(7) .
C2_1 Mn1_1 1.779(6) .
C1_1 Mn1_1 1.826(6) .
C1_2 C2_2 1.382(9) .
C1_2 C5_2 1.419(9) .
C1_2 H1_2 0.9500 .
C2_2 C3_2 1.406(8) .
C2_2 H2_2 0.9500 .
C3_2 C4_2 1.385(9) .
C3_2 H3_2 0.9500 .
C4_2 C5_2 1.410(9) .
C4_2 H4_2 0.9500 .
C5_2 H5_2 0.9500 .
B1_3 C2_3 1.555(7) .
C2_3 C5_3 1.505(8) .
C2_3 C4_3 1.552(9) .
C2_3 C3_3 1.553(9) .
C3_3 H3A_3 0.9800 .
C3_3 H3B_3 0.9800 .
C3_3 H3C_3 0.9800 .
C4_3 H4A_3 0.9800 .
C4_3 H4B_3 0.9800 .
C4_3 H4C_3 0.9800 .
C5_3 H5A_3 0.9800 .
C5_3 H5B_3 0.9800 .
C5_3 H5C_3 0.9800 .
B1_13 C2_13 1.555(7) .
C2_13 C5_13 1.38(3) .
C2_13 C3_13 1.59(3) .
C2_13 C4_13 1.61(3) .
C3_13 H3A_13 0.9800 .
C3_13 H3B_13 0.9800 .
C3_13 H3C_13 0.9800 .
C4_13 H4A_13 0.9800 .
C4_13 H4B_13 0.9800 .
C4_13 H4C_13 0.9800 .
C5_13 H5A_13 0.9800 .
C5_13 H5B_13 0.9800 .
C5_13 H5C_13 0.9800 .
Ag1_4 Mn1_4 2.6727(8) .
Ag1_4 Mn1_4 2.6727(8) 2_657
Ag1_4 C1_4 2.686(6) 2_657
Ag1_4 C1_4 2.686(6) .
O1_4 C1_4 1.139(7) .
C2_4 O2_4 1.151(7) .
C2_4 Mn1_4 1.784(6) .
C1_4 Mn1_4 1.823(6) .
C1_5 C5_5 1.399(9) .
C1_5 C2_5 1.401(9) .
C1_5 H1_5 0.9500 .
C2_5 C3_5 1.419(10) .
C2_5 H2_5 0.9500 .
C3_5 C4_5 1.381(10) .
C3_5 H3_5 0.9500 .
C4_5 C5_5 1.411(10) .
C4_5 H4_5 0.9500 .
C5_5 H5_5 0.9500 .
B1_6 C2_6 1.541(9) .
C2_6 C4_6 1.516(9) .
C2_6 C3_6 1.530(9) .
C2_6 C5_6 1.542(8) .
C3_6 H3A_6 0.9800 .
C3_6 H3B_6 0.9800 .
C3_6 H3C_6 0.9800 .
C4_6 H4A_6 0.9800 .
C4_6 H4B_6 0.9800 .
C4_6 H4C_6 0.9800 .
C5_6 H5A_6 0.9800 .
C5_6 H5B_6 0.9800 .
C5_6 H5C_6 0.9800 .
C1_7 C2_7 1.401(6) .
C1_7 C6_7 1.407(6) .
C2_7 C3_7 1.391(6) .
C2_7 H2_7 0.9500 .
C3_7 C4_7 1.384(6) .
C3_7 Cl7_7 1.747(4) .
C4_7 C5_7 1.390(6) .
C4_7 H4_7 0.9500 .
C5_7 C6_7 1.387(6) .
C5_7 Cl8_7 1.752(4) .
C6_7 H6_7 0.9500 .
C1_8 C2_8 1.404(6) .
C1_8 C6_8 1.405(6) .
C2_8 C3_8 1.382(6) .
C2_8 H2_8 0.9500 .
C3_8 C4_8 1.393(7) .
C3_8 Cl7_8 1.753(4) .
C4_8 C5_8 1.385(7) .
C4_8 H4_8 0.9500 .
C5_8 C6_8 1.377(6) .
C5_8 Cl8_8 1.745(4) .
C6_8 H6_8 0.9500 .
C1_9 C6_9 1.405(6) .
C1_9 C2_9 1.410(6) .
C2_9 C3_9 1.384(6) .
C2_9 H2_9 0.9500 .
C3_9 C4_9 1.387(7) .
C3_9 Cl7_9 1.756(4) .
C4_9 C5_9 1.383(6) .
C4_9 H4_9 0.9500 .
C5_9 C6_9 1.385(6) .
C5_9 Cl8_9 1.744(5) .
C6_9 H6_9 0.9500 .
C1_10 C6_10 1.405(6) .
C1_10 C2_10 1.405(6) .
C2_10 C3_10 1.393(6) .
C2_10 H2_10 0.9500 .
C3_10 C4_10 1.378(7) .
C3_10 Cl7_10 1.745(4) .
C4_10 C5_10 1.393(7) .
C4_10 H4_10 0.9500 .
C5_10 C6_10 1.387(6) .
C5_10 Cl8_10 1.747(5) .
C6_10 H6_10 0.9500 .
C1_11 F1_11 1.3550 .
C1_11 C6_11 1.4075 .
C1_11 C2_11 1.4075 .
C2_11 C3_11 1.3921 .
C2_11 H2_11 1.0991 .
C3_11 C4_11 1.3949 .
C3_11 H4_11 1.1005 .
C4_11 C5_11 1.3949 .
C4_11 H3_11 1.0997 .
C5_11 C6_11 1.3920 .
C5_11 H5_11 1.1005 .
C6_11 H6_11 1.0991 .

loop_
_geom_torsion_atom_site_label_1
_geom_torsion_atom_site_label_2
_geom_torsion_atom_site_label_3
_geom_torsion_atom_site_label_4
_geom_torsion
Ag1_1 C1_1 Mn1_1 C2_1 -126.6(2)
C5_2 C1_2 C2_2 C3_2 1.2(6)
C1_2 C2_2 C3_2 C4_2 -1.2(6)
C2_2 C3_2 C4_2 C5_2 0.9(6)
C3_2 C4_2 C5_2 C1_2 -0.2(6)
C2_2 C1_2 C5_2 C4_2 -0.6(6)
Ag1_4 C1_4 Mn1_4 C2_4 -124.3(2)
C5_5 C1_5 C2_5 C3_5 0.9(7)
C1_5 C2_5 C3_5 C4_5 -0.8(7)
C2_5 C3_5 C4_5 C5_5 0.5(7)
C2_5 C1_5 C5_5 C4_5 -0.5(6)
C3_5 C4_5 C5_5 C1_5 0.0(7)
C6_7 C1_7 C2_7 C3_7 0.0(6)
B1 C1_7 C2_7 C3_7 172.0(4)
C1_7 C2_7 C3_7 C4_7 -0.1(6)
C1_7 C2_7 C3_7 Cl7_7 -179.7(3)
C2_7 C3_7 C4_7 C5_7 0.0(6)
Cl7_7 C3_7 C4_7 C5_7 179.5(3)
C3_7 C4_7 C5_7 C6_7 0.3(6)
C3_7 C4_7 C5_7 Cl8_7 179.4(3)
C4_7 C5_7 C6_7 C1_7 -0.4(6)
Cl8_7 C5_7 C6_7 C1_7 -179.5(3)
C2_7 C1_7 C6_7 C5_7 0.3(6)
B1 C1_7 C6_7 C5_7 -171.8(4)
C6_8 C1_8 C2_8 C3_8 -0.4(6)
B1 C1_8 C2_8 C3_8 -174.1(4)
C1_8 C2_8 C3_8 C4_8 -0.9(6)
C1_8 C2_8 C3_8 Cl7_8 -179.4(3)
C2_8 C3_8 C4_8 C5_8 1.5(6)
Cl7_8 C3_8 C4_8 C5_8 180.0(3)
C3_8 C4_8 C5_8 C6_8 -0.8(6)
C3_8 C4_8 C5_8 Cl8_8 179.0(3)
C4_8 C5_8 C6_8 C1_8 -0.5(6)
Cl8_8 C5_8 C6_8 C1_8 179.7(3)
C2_8 C1_8 C6_8 C5_8 1.1(6)
B1 C1_8 C6_8 C5_8 175.0(4)
C6_9 C1_9 C2_9 C3_9 1.3(6)
B1 C1_9 C2_9 C3_9 175.3(4)
C1_9 C2_9 C3_9 C4_9 0.3(6)
C1_9 C2_9 C3_9 Cl7_9 179.3(3)
C2_9 C3_9 C4_9 C5_9 -1.6(6)
Cl7_9 C3_9 C4_9 C5_9 179.4(3)
C3_9 C4_9 C5_9 C6_9 1.4(6)
C3_9 C4_9 C5_9 Cl8_9 -178.9(3)
C4_9 C5_9 C6_9 C1_9 0.2(6)
Cl8_9 C5_9 C6_9 C1_9 -179.6(3)
C2_9 C1_9 C6_9 C5_9 -1.5(6)
B1 C1_9 C6_9 C5_9 -175.6(4)
C6_10 C1_10 C2_10 C3_10 -0.6(6)
B1 C1_10 C2_10 C3_10 -174.1(4)
C1_10 C2_10 C3_10 C4_10 -0.4(7)
C1_10 C2_10 C3_10 Cl7_10 180.0(3)
C2_10 C3_10 C4_10 C5_10 0.7(6)
Cl7_10 C3_10 C4_10 C5_10 -179.6(3)
C3_10 C4_10 C5_10 C6_10 -0.1(7)
C3_10 C4_10 C5_10 Cl8_10 -179.7(3)
C4_10 C5_10 C6_10 C1_10 -0.9(7)
Cl8_10 C5_10 C6_10 C1_10 178.7(3)
C2_10 C1_10 C6_10 C5_10 1.2(6)
B1 C1_10 C6_10 C5_10 174.7(4)
F1_11 C1_11 C2_11 C3_11 180.0
C6_11 C1_11 C2_11 C3_11 0.0
C1_11 C2_11 C3_11 C4_11 0.0
C2_11 C3_11 C4_11 C5_11 0.0
C3_11 C4_11 C5_11 C6_11 0.0
C4_11 C5_11 C6_11 C1_11 0.0
F1_11 C1_11 C6_11 C5_11 180.0
C2_11 C1_11 C6_11 C5_11 0.0
